data_9006272
loop_
_publ_author_name
'Schwartz, K. B.'
'Leong, D. B.'
'McConville, R. L.'

_publ_section_title
;
 Structural chemistry of synthetic cordierite: evidence for solid solutions
 and disordered compositional domains in Bi-flux-grown Mg-cordierites
 Sample: Crystallized from glass at 1200 degrees C for 350 hours
 Note: tetrahedral site occupancies are assumed, not refined
;
_journal_name_full 'Physics and Chemistry of Minerals'
_journal_page_first 563
_journal_page_last 574
_journal_paper_doi 10.1007/BF00211852
_journal_volume 20
_journal_year 1994
_chemical_formula_sum 'Al4 Mg2 O18 Si5'
_chemical_name_mineral Cordierite
_space_group_IT_number 66
_symmetry_space_group_name_Hall '-C 2 2c'
_symmetry_space_group_name_H-M 'C c c m'
_cell_angle_alpha 90
_cell_angle_beta 90
_cell_angle_gamma 90
_cell_formula_units_Z 4
_cell_length_a 17.047
_cell_length_b 9.7315
_cell_length_c 9.3463
_cell_volume 1550.485
_database_code_amcsd 0007854
_exptl_crystal_density_diffrn 2.506
_cod_original_formula_sum 'Mg2 Al4 Si5 O18'
_cod_database_code 9006272

loop_
_space_group_symop_operation_xyz
x,y,z
1/2+x,1/2+y,z
x,-y,1/2+z
1/2+x,1/2-y,1/2+z
-x,y,1/2-z
1/2-x,1/2+y,1/2-z
-x,y,1/2+z
1/2-x,1/2+y,1/2+z
x,-y,1/2-z
1/2+x,1/2-y,1/2-z
x,y,-z
1/2+x,1/2+y,-z
-x,-y,z
1/2-x,1/2-y,z
-x,-y,-z
1/2-x,1/2-y,-z

loop_
_atom_site_label
_atom_site_fract_x
_atom_site_fract_y
_atom_site_fract_z
_atom_site_U_iso_or_equiv
MgM 0.33900 0.00000 0.25000 -0.01900
AlT11 0.25000 0.25000 0.25200 -0.02748
SiT16 0.00000 0.50000 0.25000 -0.02748
SiT21 0.18890 0.07400 0.00000 -0.02748
SiT23 0.13140 -0.23600 0.00000 -0.02748
AlT26 0.05270 0.29900 0.00000 -0.02748
O11_1 0.24100 -0.09600 0.36200 -0.02406
O16 0.06800 -0.40500 0.35200 -0.02406
O13 -0.17800 -0.30800 0.35700 -0.02406
O26 0.04700 -0.22700 0.00000 -0.02406
O11_2 0.11400 0.18000 0.00000 -0.02406
O23 0.14800 -0.08300 0.00000 -0.02406

loop_
_cod_changelog_entry_id
_cod_changelog_entry_author
_cod_changelog_entry_date
_cod_changelog_entry_text
1
;cod-tools version 3.10.1
Id: cif_fix_AMCSD_atom_labels 10224 2024-08-07 11:09:31Z saulius
;
2024-08-07T19:39:51+03:00
;Changed the following '_atom_site_label' values:
the first duplicated label 'O11'  converted to 'O11_1'
duplicated label 'O11' at index 10 converted to 'O11_2'
;

loop_
_cod_related_entry_id
_cod_related_entry_database
_cod_related_entry_code
1 AMCSD 0007854
